data_4103261
loop_
_publ_author_name
'Akihiro Shimizu'
'Takashi Kubo'
'Mikio Uruichi'
'Kyuya Yakushi'
'Masayoshi Nakano'
'Daisuke Shiomi'
'Kazunobu Sato'
'Takeji Takui'
'Yasukazu Hirao'
'Kouzou Matsumoto'
'Hiroyuki Kurata'
'Yasushi Morita'
'Kazuhiro Nakasuji'

_publ_section_title
;
 Alternating Covalent Bonding Interactions in a One-Dimensional Chain of a
 Phenalenyl-Based Singlet Biradical Molecule Having Kekul\'e Structures
;
_journal_name_full 'Journal of the American Chemical Society'
_journal_page_first 14421
_journal_page_last 14428
_journal_paper_doi 10.1021/ja1037287
_journal_volume 132
_journal_year 2010
_chemical_formula_moiety 'C60 H34'
_chemical_formula_sum 'C60 H34'
_chemical_formula_weight 754.87
_chemical_name_common Ph4-NDPL
_chemical_name_systematic
; 
 ? 
;
_space_group_IT_number 110
_symmetry_cell_setting tetragonal
_symmetry_Int_Tables_number 110
_symmetry_space_group_name_Hall 'I 4bw -2c'
_symmetry_space_group_name_H-M 'I 41 c d'
_atom_sites_solution_hydrogens geom
_atom_sites_solution_primary direct
_atom_sites_solution_secondary difmap
_audit_creation_method SHELXL-97
_cell_angle_alpha 90.00
_cell_angle_beta 90.00
_cell_angle_gamma 90.00
_cell_formula_units_Z 8
_cell_length_a 12.4649(5)
_cell_length_b 12.4649(5)
_cell_length_c 47.8243(16)
_cell_measurement_reflns_used 17413
_cell_measurement_temperature 200(2)
_cell_measurement_theta_max 27.5
_cell_measurement_theta_min 3.3
_cell_volume 7430.6(5)
_computing_cell_refinement PROCESS-AUTO
_computing_data_collection PROCESS-AUTO
_computing_data_reduction 'teXsan Ver. 2.0'
_computing_publication_material 'teXsan Ver. 2.0'
_computing_structure_refinement SHELXL97
_computing_structure_solution SHELXS86
_diffrn_ambient_temperature 200(2)
_diffrn_detector_area_resol_mean 10.00
_diffrn_measured_fraction_theta_full 0.999
_diffrn_measured_fraction_theta_max 0.999
_diffrn_measurement_device_type 'Rigaku RAXIS-RAPID Imaging Plate'
_diffrn_measurement_method \w
_diffrn_radiation_monochromator graphite
_diffrn_radiation_source 'fine-focus sealed tube'
_diffrn_radiation_type MoK\a
_diffrn_radiation_wavelength 0.71075
_diffrn_reflns_av_R_equivalents 0.0855
_diffrn_reflns_av_sigmaI/netI 0.0493
_diffrn_reflns_limit_h_max 16
_diffrn_reflns_limit_h_min -16
_diffrn_reflns_limit_k_max 15
_diffrn_reflns_limit_k_min -16
_diffrn_reflns_limit_l_max 62
_diffrn_reflns_limit_l_min -61
_diffrn_reflns_number 33851
_diffrn_reflns_theta_full 27.47
_diffrn_reflns_theta_max 27.47
_diffrn_reflns_theta_min 3.27
_exptl_absorpt_coefficient_mu 0.077
_exptl_absorpt_correction_type none
_exptl_crystal_colour black
_exptl_crystal_density_diffrn 1.350
_exptl_crystal_density_method 'not measured'
_exptl_crystal_description block
_exptl_crystal_F_000 3152
_exptl_crystal_size_max 0.10
_exptl_crystal_size_mid 0.10
_exptl_crystal_size_min 0.10
_refine_diff_density_max 0.418
_refine_diff_density_min -0.179
_refine_diff_density_rms 0.055
_refine_ls_abs_structure_details 'Flack H D (1983), Acta Cryst. A39, 876-881'
_refine_ls_abs_structure_Flack -7(10)
_refine_ls_extinction_method none
_refine_ls_goodness_of_fit_ref 1.055
_refine_ls_hydrogen_treatment noref
_refine_ls_matrix_type full
_refine_ls_number_parameters 272
_refine_ls_number_reflns 4252
_refine_ls_number_restraints 1
_refine_ls_restrained_S_all 1.054
_refine_ls_R_factor_all 0.1068
_refine_ls_R_factor_gt 0.0666
_refine_ls_shift/su_max 0.000
_refine_ls_shift/su_mean 0.000
_refine_ls_structure_factor_coef Fsqd
_refine_ls_weighting_details 'calc w=1/[\s^2^(Fo^2^)+(0.1000P)^2^+0.0000P] where P=(Fo^2^+2Fc^2^)/3'
_refine_ls_weighting_scheme calc
_refine_ls_wR_factor_gt 0.1595
_refine_ls_wR_factor_ref 0.1830
_reflns_number_gt 2490
_reflns_number_total 4252
_reflns_threshold_expression >2sigma(I)
_cod_data_source_file ja1037287_si_002.cif
_cod_data_source_block PhNDPL
_cod_original_sg_symbol_H-M 'I 41 c d '
_cod_database_code 4103261

loop_
_symmetry_equiv_pos_as_xyz
'x, y, z'
'-x, -y, z'
'-y, x+1/2, z+1/4'
'y, -x+1/2, z+1/4'
'-x, y, z+1/2'
'x, -y, z+1/2'
'y+1/2, x, z+1/4'
'-y+1/2, -x, z+1/4'
'x+1/2, y+1/2, z+1/2'
'-x+1/2, -y+1/2, z+1/2'
'-y+1/2, x+1, z+3/4'
'y+1/2, -x+1, z+3/4'
'-x+1/2, y+1/2, z+1'
'x+1/2, -y+1/2, z+1'
'y+1, x+1/2, z+3/4'
'-y+1, -x+1/2, z+3/4'

loop_
_atom_site_label
_atom_site_type_symbol
_atom_site_fract_x
_atom_site_fract_y
_atom_site_fract_z
_atom_site_U_iso_or_equiv
_atom_site_adp_type
_atom_site_occupancy
_atom_site_symmetry_multiplicity
_atom_site_calc_flag
_atom_site_refinement_flags
C1 C 0.9502(3) 0.3104(3) 0.26184(8) 0.0434(9) Uani 1 1 d .
C2 C 0.9788(4) 0.4010(4) 0.27693(9) 0.0459(10) Uani 1 1 d .
C3 C 1.0000 0.5000 0.26239(14) 0.0419(15) Uani 1 2 d S
C4 C 1.0000 0.5000 0.23195(14) 0.0379(14) Uani 1 2 d S
C5 C 0.9802(4) 0.4015(4) 0.21707(9) 0.0456(10) Uani 1 1 d .
C6 C 0.9506(3) 0.3111(3) 0.23154(8) 0.0434(9) Uani 1 1 d .
C7 C 0.9244(3) 0.2019(3) 0.22197(7) 0.0451(8) Uani 1 1 d .
C8 C 0.9114(3) 0.1486(3) 0.19621(8) 0.0499(9) Uani 1 1 d .
H1 H 0.9222 0.1861 0.1792 0.060 Uiso 1 1 calc R
C9 C 0.8831(3) 0.0424(4) 0.19583(8) 0.0533(9) Uani 1 1 d .
H2 H 0.8776 0.0076 0.1782 0.064 Uiso 1 1 calc R
C10 C 0.8615(4) -0.0186(3) 0.22020(10) 0.0482(11) Uani 1 1 d .
C11 C 0.8336(3) -0.1284(3) 0.22128(9) 0.0543(9) Uani 1 1 d .
H3 H 0.8243 -0.1668 0.2043 0.065 Uiso 1 1 calc R
C12 C 0.8195(2) -0.1817(2) 0.24649(10) 0.0568(8) Uani 1 1 d .
H4 H 0.8006 -0.2555 0.2464 0.068 Uiso 1 1 calc R
C13 C 0.8327(3) -0.1286(3) 0.27191(9) 0.0541(9) Uani 1 1 d .
H5 H 0.8220 -0.1661 0.2890 0.065 Uiso 1 1 calc R
C14 C 0.8620(4) -0.0186(3) 0.27232(10) 0.0478(11) Uani 1 1 d .
C15 C 0.8794(3) 0.0404(3) 0.29728(8) 0.0528(9) Uani 1 1 d .
H6 H 0.8713 0.0052 0.3148 0.063 Uiso 1 1 calc R
C16 C 0.9078(3) 0.1479(3) 0.29692(8) 0.0496(9) Uani 1 1 d .
H7 H 0.9176 0.1855 0.3140 0.060 Uiso 1 1 calc R
C17 C 0.9221(3) 0.2018(3) 0.27112(7) 0.0461(8) Uani 1 1 d .
C18 C 0.9054(2) 0.1402(2) 0.24665(9) 0.0429(6) Uani 1 1 d .
C19 C 0.8748(2) 0.0336(2) 0.24666(10) 0.0452(7) Uani 1 1 d .
C20 C 0.9944(3) 0.3840(4) 0.30687(11) 0.0462(13) Uani 1 1 d .
C21 C 0.9110(3) 0.3923(3) 0.32645(9) 0.0540(10) Uani 1 1 d .
H8 H 0.8423 0.4164 0.3205 0.065 Uiso 1 1 calc R
C22 C 0.9275(5) 0.3656(4) 0.35455(10) 0.0759(15) Uani 1 1 d .
H9 H 0.8704 0.3704 0.3677 0.091 Uiso 1 1 calc R
C23 C 1.0312(6) 0.3309(4) 0.36316(11) 0.0834(17) Uani 1 1 d .
H10 H 1.0442 0.3127 0.3822 0.100 Uiso 1 1 calc R
C24 C 1.1108(4) 0.3242(3) 0.34423(9) 0.0707(12) Uani 1 1 d .
H11 H 1.1794 0.2995 0.3500 0.085 Uiso 1 1 calc R
C25 C 1.0954(3) 0.3522(3) 0.31651(9) 0.0581(11) Uani 1 1 d .
H12 H 1.1542 0.3498 0.3039 0.070 Uiso 1 1 calc R
C26 C 1.0009(3) 0.3876(4) 0.18576(10) 0.0417(12) Uani 1 1 d .
C27 C 1.1040(3) 0.3574(3) 0.17834(8) 0.0537(10) Uani 1 1 d .
H13 H 1.1580 0.3525 0.1923 0.064 Uiso 1 1 calc R
C28 C 1.1289(4) 0.3344(4) 0.15074(9) 0.0671(12) Uani 1 1 d .
H14 H 1.1995 0.3141 0.1454 0.081 Uiso 1 1 calc R
C29 C 1.0462(5) 0.3420(4) 0.13099(9) 0.0767(16) Uani 1 1 d .
H15 H 1.0624 0.3274 0.1120 0.092 Uiso 1 1 calc R
C30 C 0.9466(5) 0.3686(4) 0.13759(10) 0.0667(12) Uani 1 1 d .
H16 H 0.8933 0.3736 0.1234 0.080 Uiso 1 1 calc R
C31 C 0.9200(3) 0.3894(3) 0.16573(9) 0.0564(11) Uani 1 1 d .
H17 H 0.8479 0.4044 0.1709 0.068 Uiso 1 1 calc R

loop_
_atom_site_aniso_label
_atom_site_aniso_U_11
_atom_site_aniso_U_22
_atom_site_aniso_U_33
_atom_site_aniso_U_23
_atom_site_aniso_U_13
_atom_site_aniso_U_12
C1 0.043(2) 0.043(2) 0.045(2) -0.0005(15) 0.0014(17) 0.0020(16)
C2 0.056(2) 0.040(2) 0.042(2) -0.0016(18) 0.0028(19) -0.002(2)
C3 0.048(4) 0.042(4) 0.036(4) 0.000 0.000 0.001(2)
C4 0.040(4) 0.033(4) 0.041(4) 0.000 0.000 0.0017(17)
C5 0.056(2) 0.040(2) 0.041(2) -0.0026(18) -0.0001(19) 0.003(2)
C6 0.050(2) 0.0389(19) 0.042(2) 0.0014(14) 0.0032(18) -0.0029(16)
C7 0.049(2) 0.042(2) 0.0449(18) -0.0029(16) -0.0016(17) 0.0029(15)
C8 0.058(2) 0.044(2) 0.048(2) -0.0004(16) -0.0068(17) -0.0009(17)
C9 0.059(2) 0.049(3) 0.052(2) -0.0046(19) -0.0076(18) -0.001(2)
C10 0.044(2) 0.050(2) 0.051(2) -0.0042(19) -0.006(2) -0.0040(18)
C11 0.050(2) 0.041(2) 0.072(3) -0.007(2) -0.006(2) -0.0032(16)
C12 0.0520(19) 0.0480(18) 0.070(2) -0.003(2) 0.002(2) -0.0066(13)
C13 0.049(2) 0.048(2) 0.065(2) -0.002(2) 0.009(2) -0.0060(16)
C14 0.039(2) 0.050(2) 0.054(3) -0.005(2) 0.0046(19) 0.0001(18)
C15 0.055(2) 0.050(3) 0.053(2) 0.0020(19) 0.0084(18) 0.0011(19)
C16 0.063(2) 0.043(2) 0.0425(18) -0.0014(16) 0.0051(17) -0.0025(17)
C17 0.0459(19) 0.046(2) 0.0465(19) 0.0036(16) 0.0009(16) 0.0001(15)
C18 0.0408(15) 0.0404(14) 0.0475(15) -0.0030(18) 0.0020(18) 0.0013(11)
C19 0.0391(15) 0.0441(16) 0.0524(17) -0.003(2) 0.0023(19) -0.0006(11)
C20 0.050(3) 0.037(3) 0.051(3) 0.004(2) -0.0038(16) -0.0069(14)
C21 0.065(3) 0.047(2) 0.050(2) 0.0045(18) 0.009(2) -0.0045(19)
C22 0.103(4) 0.073(3) 0.052(3) 0.004(2) 0.023(3) 0.004(3)
C23 0.158(5) 0.050(3) 0.042(3) 0.008(2) -0.016(4) 0.015(3)
C24 0.099(3) 0.056(3) 0.058(3) 0.007(2) -0.029(3) 0.003(2)
C25 0.061(3) 0.052(2) 0.061(3) 0.0082(19) -0.010(2) -0.005(2)
C26 0.056(3) 0.036(3) 0.033(2) 0.004(2) -0.0026(15) 0.0001(14)
C27 0.062(2) 0.051(2) 0.049(2) 0.0046(18) -0.0015(19) 0.0058(19)
C28 0.086(3) 0.065(3) 0.051(2) 0.004(2) 0.013(2) 0.016(2)
C29 0.112(4) 0.081(4) 0.037(3) 0.008(2) -0.001(3) 0.026(3)
C30 0.101(4) 0.053(2) 0.047(2) -0.002(2) -0.018(2) 0.002(3)
C31 0.065(3) 0.054(3) 0.050(2) -0.0064(19) -0.005(2) 0.0063(19)

loop_
_atom_type_symbol
_atom_type_description
_atom_type_scat_dispersion_real
_atom_type_scat_dispersion_imag
_atom_type_scat_source
C C 0.0033 0.0016 'International Tables Vol C Tables 4.2.6.8 and 6.1.1.4'
H H 0.0000 0.0000 'International Tables Vol C Tables 4.2.6.8 and 6.1.1.4'

loop_
_geom_angle_atom_site_label_1
_geom_angle_atom_site_label_2
_geom_angle_atom_site_label_3
_geom_angle
_geom_angle_site_symmetry_1
C2 C1 C6 121.0(4) .
C2 C1 C17 130.9(3) .
C6 C1 C17 108.0(3) .
C1 C2 C3 119.6(4) .
C1 C2 C20 115.2(4) .
C3 C2 C20 125.0(4) .
C2 C3 C2 122.3(6) 2_765
C2 C3 C4 118.8(3) 2_765
C2 C3 C4 118.9(3) .
C5 C4 C5 120.8(6) 2_765
C5 C4 C3 119.6(3) 2_765
C5 C4 C3 119.6(3) .
C6 C5 C4 119.8(4) .
C6 C5 C26 116.5(4) .
C4 C5 C26 123.5(4) .
C5 C6 C1 120.6(4) .
C5 C6 C7 131.4(4) .
C1 C6 C7 107.7(3) .
C8 C7 C18 116.7(3) .
C8 C7 C6 137.1(3) .
C18 C7 C6 106.1(3) .
C9 C8 C7 119.8(4) .
C9 C8 H1 120.1 .
C7 C8 H1 120.1 .
C8 C9 C10 123.8(4) .
C8 C9 H2 118.1 .
C10 C9 H2 118.1 .
C11 C10 C9 126.6(4) .
C11 C10 C19 115.8(4) .
C9 C10 C19 117.5(4) .
C12 C11 C10 121.8(4) .
C12 C11 H3 119.1 .
C10 C11 H3 119.1 .
C11 C12 C13 121.1(3) .
C11 C12 H4 119.5 .
C13 C12 H4 119.5 .
C12 C13 C14 120.1(4) .
C12 C13 H5 120.0 .
C14 C13 H5 120.0 .
C19 C14 C15 118.7(4) .
C19 C14 C13 117.8(4) .
C15 C14 C13 123.5(4) .
C16 C15 C14 122.0(4) .
C16 C15 H6 119.0 .
C14 C15 H6 119.0 .
C15 C16 C17 120.1(4) .
C15 C16 H7 120.0 .
C17 C16 H7 120.0 .
C18 C17 C16 116.4(3) .
C18 C17 C1 106.6(3) .
C16 C17 C1 137.0(3) .
C19 C18 C17 124.2(4) .
C19 C18 C7 124.3(4) .
C17 C18 C7 111.5(2) .
C18 C19 C14 118.6(4) .
C18 C19 C10 117.9(4) .
C14 C19 C10 123.5(3) .
C25 C20 C21 117.9(5) .
C25 C20 C2 119.0(4) .
C21 C20 C2 123.0(4) .
C22 C21 C20 120.9(4) .
C22 C21 H8 119.5 .
C20 C21 H8 119.5 .
C21 C22 C23 118.9(5) .
C21 C22 H9 120.6 .
C23 C22 H9 120.6 .
C24 C23 C22 119.6(5) .
C24 C23 H10 120.2 .
C22 C23 H10 120.2 .
C23 C24 C25 121.8(5) .
C23 C24 H11 119.1 .
C25 C24 H11 119.1 .
C24 C25 C20 120.8(5) .
C24 C25 H12 119.6 .
C20 C25 H12 119.6 .
C27 C26 C31 120.0(5) .
C27 C26 C5 116.0(4) .
C31 C26 C5 123.3(4) .
C26 C27 C28 120.6(4) .
C26 C27 H13 119.7 .
C28 C27 H13 119.7 .
C27 C28 C29 117.5(4) .
C27 C28 H14 121.2 .
C29 C28 H14 121.2 .
C30 C29 C28 123.1(4) .
C30 C29 H15 118.4 .
C28 C29 H15 118.4 .
C29 C30 C31 119.6(4) .
C29 C30 H16 120.2 .
C31 C30 H16 120.2 .
C26 C31 C30 118.9(4) .
C26 C31 H17 120.5 .
C30 C31 H17 120.5 .

loop_
_geom_bond_atom_site_label_1
_geom_bond_atom_site_label_2
_geom_bond_distance
_geom_bond_site_symmetry_2
C1 C2 1.387(6) .
C1 C6 1.449(4) .
C1 C17 1.468(5) .
C2 C3 1.441(5) .
C2 C20 1.461(7) .
C3 C2 1.441(5) 2_765
C3 C4 1.456(4) .
C4 C5 1.440(5) 2_765
C4 C5 1.440(5) .
C5 C6 1.373(6) .
C5 C26 1.529(6) .
C6 C7 1.473(5) .
C7 C8 1.409(5) .
C7 C18 1.428(5) .
C8 C9 1.370(6) .
C8 H1 0.9500 .
C9 C10 1.417(6) .
C9 H2 0.9500 .
C10 C11 1.413(5) .
C10 C19 1.432(6) .
C11 C12 1.388(6) .
C11 H3 0.9500 .
C12 C13 1.394(6) .
C12 H4 0.9500 .
C13 C14 1.419(6) .
C13 H5 0.9500 .
C14 C19 1.398(6) .
C14 C15 1.419(6) .
C15 C16 1.386(6) .
C15 H6 0.9500 .
C16 C17 1.416(5) .
C16 H7 0.9500 .
C17 C18 1.415(5) .
C18 C19 1.383(4) .
C20 C25 1.398(6) .
C20 C21 1.403(6) .
C21 C22 1.400(7) .
C21 H8 0.9500 .
C22 C23 1.424(8) .
C22 H9 0.9500 .
C23 C24 1.345(8) .
C23 H10 0.9500 .
C24 C25 1.384(6) .
C24 H11 0.9500 .
C25 H12 0.9500 .
C26 C27 1.385(5) .
C26 C31 1.392(6) .
C27 C28 1.386(5) .
C27 H13 0.9500 .
C28 C29 1.402(7) .
C28 H14 0.9500 .
C29 C30 1.323(8) .
C29 H15 0.9500 .
C30 C31 1.410(7) .
C30 H16 0.9500 .
C31 H17 0.9500 .
